data_2224541
loop_
_publ_author_name
'Gu, Wei-Jin'
'Jiang, Yu-Liang'
'Wang, Bing-Xiang'

_publ_section_title
;Dimethyl
 9-benzyl-3-cyano-9<i>H</i>-pyrrolo[1,2-<i>a</i>]benzimidazole-1,2-dicarboxylate
;
_journal_coeditor_code ZQ2016
_journal_issue 12
_journal_name_full 'Acta Crystallographica Section E'
_journal_page_first o3155
_journal_paper_doi 10.1107/S1600536809048867
_journal_volume 65
_journal_year 2009
_chemical_formula_iupac 'C22 H17 N3 O4'
_chemical_formula_moiety 'C22 H17 N3 O4'
_chemical_formula_sum 'C22 H17 N3 O4'
_chemical_formula_weight 387.39
_chemical_name_systematic
;Dimethyl
9-benzyl-3-cyano-9<i>H</i>-pyrrolo[1,2-<i>a</i>]benzimidazole-1,2-dicarboxylate
;
_space_group_IT_number 14
_symmetry_cell_setting monoclinic
_symmetry_space_group_name_Hall '-P 2ybc'
_symmetry_space_group_name_H-M 'P 1 21/c 1'
_atom_sites_solution_hydrogens geom
_atom_sites_solution_primary direct
_atom_sites_solution_secondary difmap
_audit_creation_method SHELXL-97
_cell_angle_alpha 90.00
_cell_angle_beta 91.973(3)
_cell_angle_gamma 90.00
_cell_formula_units_Z 4
_cell_length_a 9.8681(15)
_cell_length_b 24.766(2)
_cell_length_c 7.6551(11)
_cell_measurement_reflns_used 1791
_cell_measurement_temperature 291(2)
_cell_measurement_theta_max 25.19
_cell_measurement_theta_min 2.63
_cell_volume 1869.7(4)
_computing_cell_refinement 'SAINT (Bruker, 2000)'
_computing_data_collection 'SMART (Bruker, 2000)'
_computing_data_reduction 'SAINT (Bruker, 2000)'
_computing_molecular_graphics 'SHELXTL (Sheldrick, 2008)'
_computing_publication_material 'SHELXTL (Sheldrick, 2008)'
_computing_structure_refinement 'SHELXTL (Sheldrick, 2008)'
_computing_structure_solution 'SHELXTL (Sheldrick, 2008)'
_diffrn_ambient_temperature 291(2)
_diffrn_measured_fraction_theta_full 0.985
_diffrn_measured_fraction_theta_max 0.985
_diffrn_measurement_device_type 'Bruker SMART APEX CCD'
_diffrn_measurement_method 'phi and omega scans'
_diffrn_radiation_monochromator graphite
_diffrn_radiation_source 'sealed tube'
_diffrn_radiation_type MoK\a
_diffrn_radiation_wavelength 0.71073
_diffrn_reflns_av_R_equivalents 0.0565
_diffrn_reflns_av_sigmaI/netI 0.0570
_diffrn_reflns_limit_h_max 12
_diffrn_reflns_limit_h_min -12
_diffrn_reflns_limit_k_max 30
_diffrn_reflns_limit_k_min -26
_diffrn_reflns_limit_l_max 9
_diffrn_reflns_limit_l_min -9
_diffrn_reflns_number 13898
_diffrn_reflns_theta_full 26.00
_diffrn_reflns_theta_max 26.0
_diffrn_reflns_theta_min 1.64
_exptl_absorpt_coefficient_mu 0.097
_exptl_absorpt_correction_T_max 0.98
_exptl_absorpt_correction_T_min 0.97
_exptl_absorpt_correction_type multi-scan
_exptl_absorpt_process_details '(SADABS; Bruker, 2000)'
_exptl_crystal_colour Colorless
_exptl_crystal_density_diffrn 1.376
_exptl_crystal_density_method 'not measured'
_exptl_crystal_description block
_exptl_crystal_F_000 808
_exptl_crystal_size_max 0.26
_exptl_crystal_size_mid 0.22
_exptl_crystal_size_min 0.20
_refine_diff_density_max 0.190
_refine_diff_density_min -0.187
_refine_ls_extinction_method none
_refine_ls_goodness_of_fit_ref 1.025
_refine_ls_hydrogen_treatment constr
_refine_ls_matrix_type full
_refine_ls_number_parameters 264
_refine_ls_number_reflns 3615
_refine_ls_number_restraints 0
_refine_ls_restrained_S_all 1.025
_refine_ls_R_factor_all 0.0776
_refine_ls_R_factor_gt 0.0559
_refine_ls_shift/su_max 0.000
_refine_ls_shift/su_mean 0.000
_refine_ls_structure_factor_coef Fsqd
_refine_ls_weighting_details 'w=1/[\s^2^(Fo^2^)+(0.05P)^2^+0.66P] where P=(Fo^2^+2Fc^2^)/3'
_refine_ls_weighting_scheme calc
_refine_ls_wR_factor_gt 0.1200
_refine_ls_wR_factor_ref 0.1253
_reflns_number_gt 2699
_reflns_number_total 3615
_reflns_threshold_expression I>2sigma(I)
_cod_data_source_file zq2016.cif
_cod_data_source_block I
_cod_depositor_comments
;
The following automatic conversions were performed:
'_symmetry_cell_setting' value 'Monoclinic' changed to 'monoclinic'
according to '/home/saulius/struct/CIF-dictionaries/cif_core.dic'
dictionary named 'cif_core.dic' version 2.4.1 from 2010-06-29.

Automatic conversion script
Id: cif_fix_enum 1527 2010-12-29 10:47:43Z saulius 

The following automatic conversions were performed:

'_symmetry_cell_setting' value 'Monoclinic' changed to 'monoclinic'
according to /home/saulius/struct/CIF-dictionaries/cif_core.dic
dictionary named 'cif_core.dic' version 2.4.1 from 2010-06-29.

Automatic conversion script
Id: cif_fix_values 1715 2011-07-08 13:25:40Z adriana 
;
_cod_original_sg_symbol_H-M 'P 21/c'
_cod_database_code 2224541
_cod_database_fobs_code 2224541

loop_
_symmetry_equiv_pos_as_xyz
'x, y, z'
'-x, y+1/2, -z+1/2'
'-x, -y, -z'
'x, -y-1/2, z-1/2'

loop_
_atom_site_type_symbol
_atom_site_label
_atom_site_fract_x
_atom_site_fract_y
_atom_site_fract_z
_atom_site_U_iso_or_equiv
_atom_site_adp_type
_atom_site_calc_flag
_atom_site_refinement_flags
_atom_site_occupancy
_atom_site_disorder_assembly
_atom_site_disorder_group
C C1 1.0019(2) 1.00932(8) 0.7360(3) 0.0272(4) Uani d . 1 . .
C C2 1.0476(2) 1.05587(9) 0.6574(3) 0.0342(5) Uani d . 1 . .
H H2 1.1394 1.0634 0.6481 0.041 Uiso calc R 1 . .
C C3 0.9480(3) 1.09034(10) 0.5935(3) 0.0403(6) Uani d . 1 . .
H H3 0.9727 1.1219 0.5367 0.048 Uiso calc R 1 . .
C C4 0.8095(2) 1.07867(9) 0.6128(3) 0.0387(6) Uani d . 1 . .
H H4 0.7450 1.1033 0.5710 0.046 Uiso calc R 1 . .
C C5 0.7662(2) 1.03148(10) 0.6925(3) 0.0359(5) Uani d . 1 . .
H H5 0.6746 1.0239 0.7042 0.043 Uiso calc R 1 . .
C C6 0.8651(2) 0.99690(9) 0.7526(3) 0.0283(5) Uani d . 1 . .
C C7 0.9829(2) 0.92732(8) 0.8653(3) 0.0252(4) Uani d . 1 . .
C C8 1.0572(2) 0.88306(9) 0.9310(3) 0.0283(5) Uani d . 1 . .
C C9 1.1957(2) 0.89723(9) 0.9075(3) 0.0301(5) Uani d . 1 . .
C C10 1.2040(2) 0.94775(9) 0.8330(3) 0.0288(5) Uani d . 1 . .
C C11 1.3184(2) 0.97791(9) 0.7903(3) 0.0333(5) Uani d . 1 . .
C C12 0.7257(2) 0.91558(10) 0.8516(3) 0.0326(5) Uani d . 1 . .
H H12A 0.6509 0.9402 0.8692 0.039 Uiso calc R 1 . .
H H12B 0.7325 0.8913 0.9509 0.039 Uiso calc R 1 . .
C C13 0.69949(19) 0.88336(9) 0.6848(3) 0.0292(5) Uani d . 1 . .
C C14 0.6168(2) 0.90361(10) 0.5555(3) 0.0394(6) Uani d . 1 . .
H H14 0.5747 0.9368 0.5706 0.047 Uiso calc R 1 . .
C C15 0.5946(3) 0.87514(11) 0.4004(3) 0.0463(7) Uani d . 1 . .
H H15 0.5403 0.8898 0.3108 0.056 Uiso calc R 1 . .
C C16 0.6539(3) 0.82453(12) 0.3795(3) 0.0493(7) Uani d . 1 . .
H H16 0.6382 0.8055 0.2761 0.059 Uiso calc R 1 . .
C C17 0.7340(3) 0.80288(12) 0.5082(3) 0.0466(6) Uani d . 1 . .
H H17 0.7729 0.7690 0.4944 0.056 Uiso calc R 1 . .
C C18 0.7576(2) 0.83240(10) 0.6629(3) 0.0411(6) Uani d . 1 . .
H H18 0.8125 0.8179 0.7521 0.049 Uiso calc R 1 . .
C C19 1.0032(2) 0.83746(9) 1.0316(3) 0.0336(5) Uani d . 1 . .
C C20 1.0629(3) 0.76423(12) 1.2133(4) 0.0577(8) Uani d . 1 . .
H H20A 1.0048 0.7778 1.3013 0.087 Uiso calc R 1 . .
H H20B 1.1420 0.7482 1.2682 0.087 Uiso calc R 1 . .
H H20C 1.0150 0.7376 1.1441 0.087 Uiso calc R 1 . .
C C21 1.3202(2) 0.86405(10) 0.9391(3) 0.0376(5) Uani d . 1 . .
C C22 1.4343(3) 0.78357(12) 0.8747(4) 0.0528(7) Uani d . 1 . .
H H22A 1.5076 0.7961 0.8061 0.079 Uiso calc R 1 . .
H H22B 1.4102 0.7475 0.8400 0.079 Uiso calc R 1 . .
H H22C 1.4619 0.7838 0.9962 0.079 Uiso calc R 1 . .
N N1 1.07206(16) 0.96508(7) 0.8086(2) 0.0243(4) Uani d . 1 . .
N N2 0.85368(17) 0.94658(7) 0.8381(2) 0.0278(4) Uani d . 1 . .
N N3 1.41453(19) 1.00265(9) 0.7614(3) 0.0411(5) Uani d . 1 . .
O O1 1.10343(16) 0.80841(7) 1.1015(2) 0.0403(4) Uani d . 1 . .
O O2 0.88636(17) 0.82715(7) 1.0552(2) 0.0449(5) Uani d . 1 . .
O O3 1.31742(17) 0.81903(7) 0.8471(2) 0.0451(5) Uani d . 1 . .
O O4 1.4114(2) 0.87751(9) 1.0281(3) 0.0648(6) Uani d . 1 . .

loop_
_atom_site_aniso_label
_atom_site_aniso_U_11
_atom_site_aniso_U_22
_atom_site_aniso_U_33
_atom_site_aniso_U_12
_atom_site_aniso_U_13
_atom_site_aniso_U_23
C1 0.0323(11) 0.0244(11) 0.0247(10) -0.0022(9) -0.0037(8) -0.0041(8)
C2 0.0466(13) 0.0273(12) 0.0285(11) -0.0057(10) 0.0002(10) -0.0019(9)
C3 0.0513(15) 0.0310(13) 0.0385(13) 0.0007(11) 0.0013(11) -0.0045(10)
C4 0.0433(14) 0.0249(12) 0.0473(14) 0.0040(10) -0.0059(11) -0.0014(10)
C5 0.0323(12) 0.0352(13) 0.0399(13) 0.0041(10) -0.0055(10) -0.0037(10)
C6 0.0274(10) 0.0230(11) 0.0343(11) 0.0022(9) -0.0014(9) -0.0041(9)
C7 0.0232(10) 0.0269(11) 0.0254(10) -0.0068(8) 0.0006(8) -0.0034(8)
C8 0.0264(10) 0.0329(12) 0.0257(10) -0.0025(9) 0.0022(8) -0.0034(9)
C9 0.0301(11) 0.0342(13) 0.0255(10) -0.0010(9) -0.0045(9) -0.0033(9)
C10 0.0238(10) 0.0337(13) 0.0284(10) 0.0024(9) -0.0040(8) -0.0013(9)
C11 0.0260(11) 0.0289(12) 0.0448(13) 0.0028(9) -0.0003(10) -0.0014(10)
C12 0.0189(10) 0.0365(13) 0.0428(13) -0.0071(9) 0.0074(9) -0.0026(10)
C13 0.0175(9) 0.0341(12) 0.0361(12) -0.0056(9) 0.0054(8) 0.0021(9)
C14 0.0381(13) 0.0348(13) 0.0444(13) -0.0044(10) -0.0116(10) -0.0010(11)
C15 0.0522(15) 0.0540(17) 0.0316(13) -0.0098(13) -0.0143(11) 0.0006(11)
C16 0.0535(16) 0.0536(17) 0.0406(14) -0.0132(13) -0.0033(12) -0.0178(12)
C17 0.0485(15) 0.0460(15) 0.0457(15) -0.0021(12) 0.0038(12) -0.0133(12)
C18 0.0398(13) 0.0361(14) 0.0466(14) 0.0050(11) -0.0073(11) -0.0077(11)
C19 0.0377(13) 0.0303(13) 0.0321(12) 0.0005(10) -0.0074(10) -0.0015(9)
C20 0.076(2) 0.0544(18) 0.0425(15) 0.0009(15) 0.0044(14) 0.0349(13)
C21 0.0348(12) 0.0373(14) 0.0403(13) 0.0018(10) -0.0031(10) 0.0009(11)
C22 0.0480(15) 0.0571(18) 0.0535(16) 0.0282(13) 0.0064(13) -0.0133(13)
N1 0.0211(8) 0.0270(9) 0.0249(9) -0.0030(7) 0.0014(7) -0.0028(7)
N2 0.0221(8) 0.0295(10) 0.0319(9) -0.0045(7) 0.0000(7) -0.0004(7)
N3 0.0303(10) 0.0528(14) 0.0404(11) -0.0052(10) 0.0049(8) 0.0129(10)
O1 0.0418(9) 0.0435(10) 0.0356(9) 0.0077(8) 0.0030(7) 0.0184(7)
O2 0.0395(10) 0.0547(11) 0.0399(9) -0.0098(8) -0.0049(7) 0.0225(8)
O3 0.0467(10) 0.0461(11) 0.0422(9) 0.0157(8) -0.0041(8) -0.0152(8)
O4 0.0576(12) 0.0899(16) 0.0452(11) 0.0140(11) -0.0211(10) -0.0184(11)

loop_
_atom_type_symbol
_atom_type_description
_atom_type_scat_dispersion_real
_atom_type_scat_dispersion_imag
_atom_type_scat_source
C C 0.0033 0.0016 'International Tables Vol C Tables 4.2.6.8 and 6.1.1.4'
H H 0.0000 0.0000 'International Tables Vol C Tables 4.2.6.8 and 6.1.1.4'
N N 0.0061 0.0033 'International Tables Vol C Tables 4.2.6.8 and 6.1.1.4'
O O 0.0106 0.0060 'International Tables Vol C Tables 4.2.6.8 and 6.1.1.4'

loop_
_geom_angle_atom_site_label_1
_geom_angle_atom_site_label_2
_geom_angle_atom_site_label_3
_geom_angle_site_symmetry_1
_geom_angle_site_symmetry_3
_geom_angle
_geom_angle_publ_flag
C2 C1 C6 . . 123.7(2) ?
C2 C1 N1 . . 131.3(2) y
C6 C1 N1 . . 104.97(17) y
C3 C2 C1 . . 115.5(2) ?
C3 C2 H2 . . 122.2 ?
C1 C2 H2 . . 122.2 ?
C2 C3 C4 . . 121.2(2) ?
C2 C3 H3 . . 119.4 ?
C4 C3 H3 . . 119.4 ?
C5 C4 C3 . . 122.1(2) ?
C5 C4 H4 . . 118.9 ?
C3 C4 H4 . . 118.9 ?
C6 C5 C4 . . 116.5(2) ?
C6 C5 H5 . . 121.7 ?
C4 C5 H5 . . 121.7 ?
C5 C6 C1 . . 120.9(2) ?
C5 C6 N2 . . 129.9(2) ?
C1 C6 N2 . . 109.22(17) ?
N1 C7 N2 . . 108.65(18) y
N1 C7 C8 . . 108.36(18) y
N2 C7 C8 . . 142.99(19) y
C7 C8 C9 . . 104.67(19) ?
C7 C8 C19 . . 126.24(19) ?
C9 C8 C19 . . 128.1(2) ?
C10 C9 C8 . . 110.22(19) ?
C10 C9 C21 . . 120.5(2) ?
C8 C9 C21 . . 129.1(2) ?
N1 C10 C9 . . 105.65(18) y
N1 C10 C11 . . 124.6(2) y
C9 C10 C11 . . 129.77(19) ?
N3 C11 C10 . . 177.5(2) y
N2 C12 C13 . . 109.47(17) y
N2 C12 H12A . . 109.8 y
C13 C12 H12A . . 109.8 ?
N2 C12 H12B . . 109.8 y
C13 C12 H12B . . 109.8 ?
H12A C12 H12B . . 108.2 ?
C14 C13 C18 . . 119.0(2) ?
C14 C13 C12 . . 120.0(2) ?
C18 C13 C12 . . 121.1(2) ?
C13 C14 C15 . . 120.6(2) ?
C13 C14 H14 . . 119.7 ?
C15 C14 H14 . . 119.7 ?
C14 C15 C16 . . 119.9(2) ?
C14 C15 H15 . . 120.0 ?
C16 C15 H15 . . 120.0 ?
C17 C16 C15 . . 120.7(2) ?
C17 C16 H16 . . 119.7 ?
C15 C16 H16 . . 119.7 ?
C16 C17 C18 . . 118.9(3) ?
C16 C17 H17 . . 120.5 ?
C18 C17 H17 . . 120.5 ?
C13 C18 C17 . . 121.0(2) ?
C13 C18 H18 . . 119.5 ?
C17 C18 H18 . . 119.5 ?
O2 C19 O1 . . 122.2(2) ?
O2 C19 C8 . . 127.4(2) ?
O1 C19 C8 . . 110.4(2) ?
O1 C20 H20A . . 109.5 ?
O1 C20 H20B . . 109.5 ?
H20A C20 H20B . . 109.5 ?
O1 C20 H20C . . 109.5 ?
H20A C20 H20C . . 109.5 ?
H20B C20 H20C . . 109.5 ?
O4 C21 O3 . . 124.0(2) ?
O4 C21 C9 . . 123.7(2) ?
O3 C21 C9 . . 112.17(19) ?
O3 C22 H22A . . 109.5 ?
O3 C22 H22B . . 109.5 ?
H22A C22 H22B . . 109.5 ?
O3 C22 H22C . . 109.5 ?
H22A C22 H22C . . 109.5 ?
H22B C22 H22C . . 109.5 ?
C7 N1 C10 . . 111.09(17) ?
C7 N1 C1 . . 110.29(17) ?
C10 N1 C1 . . 138.55(18) ?
C7 N2 C6 . . 106.77(16) ?
C7 N2 C12 . . 126.79(18) ?
C6 N2 C12 . . 124.71(17) ?
C19 O1 C20 . . 115.5(2) ?
C21 O3 C22 . . 115.44(19) ?

loop_
_geom_bond_atom_site_label_1
_geom_bond_atom_site_label_2
_geom_bond_site_symmetry_2
_geom_bond_distance
_geom_bond_publ_flag
C1 C2 . 1.384(3) ?
C1 C6 . 1.394(3) ?
C1 N1 . 1.401(3) y
C2 C3 . 1.379(3) ?
C2 H2 . 0.9300 ?
C3 C4 . 1.410(4) ?
C3 H3 . 0.9300 ?
C4 C5 . 1.392(3) ?
C4 H4 . 0.9300 ?
C5 C6 . 1.366(3) ?
C5 H5 . 0.9300 ?
C6 N2 . 1.414(3) y
C7 N1 . 1.365(3) y
C7 N2 . 1.371(3) y
C7 C8 . 1.402(3) ?
C8 C9 . 1.429(3) ?
C8 C19 . 1.477(3) ?
C9 C10 . 1.378(3) ?
C9 C21 . 1.491(3) ?
C10 N1 . 1.378(3) y
C10 C11 . 1.401(3) ?
C11 N3 . 1.157(3) y
C12 N2 . 1.485(3) y
C12 C13 . 1.520(3) ?
C12 H12A . 0.9700 ?
C12 H12B . 0.9700 ?
C13 C14 . 1.357(3) ?
C13 C18 . 1.398(3) ?
C14 C15 . 1.392(3) ?
C14 H14 . 0.9300 ?
C15 C16 . 1.395(4) ?
C15 H15 . 0.9300 ?
C16 C17 . 1.352(4) ?
C16 H16 . 0.9300 ?
C17 C18 . 1.405(3) ?
C17 H17 . 0.9300 ?
C18 H18 . 0.9300 ?
C19 O2 . 1.201(3) ?
C19 O1 . 1.321(3) ?
C20 O1 . 1.454(3) ?
C20 H20A . 0.9600 ?
C20 H20B . 0.9600 ?
C20 H20C . 0.9600 ?
C21 O4 . 1.159(3) ?
C21 O3 . 1.318(3) ?
C22 O3 . 1.459(3) ?
C22 H22A . 0.9600 ?
C22 H22B . 0.9600 ?
C22 H22C . 0.9600 ?

loop_
_cod_related_entry_id
_cod_related_entry_database
_cod_related_entry_code
1 ChemSpider 24743902
